data_7038883
loop_
_publ_author_name
'Rachuri, Yadagiri'
'Parmar, Bhavesh'
'Bisht, Kamal Kumar'
'Suresh, Eringathodi'

_publ_section_title
;
 Mixed ligand two dimensional Cd(ii)/Ni(ii) metal organic frameworks
 containing dicarboxylate and tripodal N-donor ligands: Cd(ii) MOF is an
 efficient luminescent sensor for detection of picric acid in aqueous
 media.
;
_journal_issue 18
_journal_name_full 'Dalton transactions (Cambridge, England : 2003)'
_journal_page_first 7881
_journal_page_last 7892
_journal_paper_doi 10.1039/c6dt00753h
_journal_volume 45
_journal_year 2016
_chemical_formula_sum 'C52 H42 Br2 N12 Ni2 O8'
_chemical_formula_weight 1240.22
_chemical_name_systematic
; 
 ? 
;
_space_group_IT_number 2
_symmetry_cell_setting triclinic
_symmetry_space_group_name_Hall '-P 1'
_symmetry_space_group_name_H-M 'P -1'
_atom_sites_solution_hydrogens geom
_atom_sites_solution_primary direct
_atom_sites_solution_secondary difmap
_audit_creation_method SHELXL-97
_audit_update_record
;
2015-12-23 deposited with the CCDC.
2016-03-24 downloaded from the CCDC.
;
_cell_angle_alpha 90.459(6)
_cell_angle_beta 90.614(6)
_cell_angle_gamma 103.389(5)
_cell_formula_units_Z 2
_cell_length_a 10.478(3)
_cell_length_b 13.541(4)
_cell_length_c 17.986(5)
_cell_measurement_reflns_used 1125
_cell_measurement_temperature 293(2)
_cell_measurement_theta_max 23.45
_cell_measurement_theta_min 2.67
_cell_volume 2482.3(12)
_computing_cell_refinement 'BRUKER SMART'
_computing_data_collection 'BRUKER SMART'
_computing_data_reduction 'BRUKER SAINT'
_computing_molecular_graphics ORTEP
_computing_structure_refinement 'SHELXL-97 (Sheldrick, 1997)'
_computing_structure_solution 'SHELXS-97 (Sheldrick, 1990)'
_diffrn_ambient_temperature 293(2)
_diffrn_measured_fraction_theta_full 0.990
_diffrn_measured_fraction_theta_max 0.990
_diffrn_measurement_device_type 'BRUKER SMART APEX CCD DIFFRACTOMETER'
_diffrn_measurement_method 'OMEGA-PHI SCAN'
_diffrn_radiation_monochromator graphite
_diffrn_radiation_source 'fine-focus sealed tube'
_diffrn_radiation_type MoK\a
_diffrn_radiation_wavelength 0.71073
_diffrn_reflns_av_R_equivalents 0.1195
_diffrn_reflns_av_sigmaI/netI 0.2185
_diffrn_reflns_limit_h_max 12
_diffrn_reflns_limit_h_min -12
_diffrn_reflns_limit_k_max 16
_diffrn_reflns_limit_k_min -15
_diffrn_reflns_limit_l_max 21
_diffrn_reflns_limit_l_min -21
_diffrn_reflns_number 17811
_diffrn_reflns_theta_full 25.00
_diffrn_reflns_theta_max 25.00
_diffrn_reflns_theta_min 1.55
_exptl_absorpt_coefficient_mu 2.438
_exptl_absorpt_correction_T_max 0.9529
_exptl_absorpt_correction_T_min 0.7585
_exptl_absorpt_correction_type multi-scan
_exptl_absorpt_process_details 'BRUKER SADABS'
_exptl_crystal_colour GREEN
_exptl_crystal_density_diffrn 1.659
_exptl_crystal_density_method 'not measured'
_exptl_crystal_description 'THIN PLATES'
_exptl_crystal_F_000 1256
_exptl_crystal_size_max 0.12
_exptl_crystal_size_mid 0.04
_exptl_crystal_size_min 0.02
_refine_diff_density_max 1.407
_refine_diff_density_min -0.687
_refine_diff_density_rms 0.151
_refine_ls_extinction_method none
_refine_ls_goodness_of_fit_ref 1.048
_refine_ls_hydrogen_treatment constr
_refine_ls_matrix_type full
_refine_ls_number_parameters 680
_refine_ls_number_reflns 8651
_refine_ls_number_restraints 0
_refine_ls_restrained_S_all 1.048
_refine_ls_R_factor_all 0.2100
_refine_ls_R_factor_gt 0.1058
_refine_ls_shift/su_max 0.000
_refine_ls_shift/su_mean 0.000
_refine_ls_structure_factor_coef Fsqd
_refine_ls_weighting_details 'calc w=1/[\s^2^(Fo^2^)+(0.1145P)^2^+6.9417P] where P=(Fo^2^+2Fc^2^)/3'
_refine_ls_weighting_scheme calc
_refine_ls_wR_factor_gt 0.2463
_refine_ls_wR_factor_ref 0.2906
_reflns_number_gt 3979
_reflns_number_total 8651
_reflns_threshold_expression >2sigma(I)
_cod_data_source_file c6dt00753h2.cif
_cod_data_source_block 2Ni
_cod_depositor_comments
;
The following automatic conversions were performed:

'_symmetry_cell_setting' value 'TRICLINIC' changed to 'triclinic'
according to
/usr/data/users/saulius/crontab/automatic-downloads/rss-feeds/RSC/lib/dictionaries/cif_core.dic
dictionary named 'cif_core.dic' version 2.4.2 from 2011-04-26.

'_exptl_absorpt_correction_type' value 'MULTI-SCAN' changed to
'multi-scan' according to
/usr/data/users/saulius/crontab/automatic-downloads/rss-feeds/RSC/lib/dictionaries/cif_core.dic
dictionary named 'cif_core.dic' version 2.4.2 from 2011-04-26.

'_refine_ls_hydrogen_treatment' value 'CONSTR' changed to 'constr'
according to
/usr/data/users/saulius/crontab/automatic-downloads/rss-feeds/RSC/lib/dictionaries/cif_core.dic
dictionary named 'cif_core.dic' version 2.4.2 from 2011-04-26.

Automatic conversion script
Id: cif_fix_values 4268 2015-11-12 08:31:59Z antanas 

 Adding full bibliography for 7038882--7038884.cif.
;
_cod_original_cell_volume 2482.1(12)
_cod_original_sg_symbol_H-M P-1
_cod_database_code 7038883

loop_
_symmetry_equiv_pos_as_xyz
'x, y, z'
'-x, -y, -z'

loop_
_atom_site_label
_atom_site_type_symbol
_atom_site_fract_x
_atom_site_fract_y
_atom_site_fract_z
_atom_site_U_iso_or_equiv
_atom_site_adp_type
_atom_site_occupancy
_atom_site_symmetry_multiplicity
_atom_site_calc_flag
_atom_site_refinement_flags
Ni1 Ni 0.12131(17) 0.30873(14) 0.11953(9) 0.0309(5) Uani 1 1 d .
Ni2 Ni 0.38800(17) 0.18573(13) 0.60606(9) 0.0299(5) Uani 1 1 d .
Br1 Br 0.74790(16) 0.15348(14) 0.25119(9) 0.0554(5) Uani 1 1 d .
Br2 Br -0.22300(16) 0.31630(14) 0.70112(9) 0.0522(5) Uani 1 1 d .
N1 N -0.0107(11) 0.3780(8) 0.1707(6) 0.032(3) Uani 1 1 d .
N2 N -0.1007(11) 0.4350(9) 0.2658(6) 0.034(3) Uani 1 1 d .
N3 N 0.3630(11) 0.5223(9) 0.4406(6) 0.032(3) Uani 1 1 d .
N4 N 0.4900(11) 0.6654(8) 0.3942(6) 0.032(3) Uani 1 1 d .
N5 N -0.1427(12) 0.0909(9) 0.4648(6) 0.038(3) Uani 1 1 d .
N6 N -0.2456(11) -0.0506(9) 0.4106(6) 0.034(3) Uani 1 1 d .
N7 N 0.5025(11) 0.1204(9) 0.6737(6) 0.035(3) Uani 1 1 d .
N8 N 0.5964(11) 0.0675(9) 0.7720(6) 0.037(3) Uani 1 1 d .
N9 N 0.6222(12) 0.4197(8) 0.9461(7) 0.036(3) Uani 1 1 d .
N10 N 0.7401(11) 0.5568(9) 0.8945(6) 0.037(3) Uani 1 1 d .
N11 N 0.1195(12) -0.0197(11) 0.9212(8) 0.052(4) Uani 1 1 d .
N12 N -0.0035(11) -0.1622(8) 0.8770(6) 0.032(3) Uani 1 1 d .
O1 O 0.3024(10) 0.2331(9) 0.1346(5) 0.054(3) Uani 1 1 d .
O2 O 0.2010(9) 0.2897(8) 0.2248(5) 0.040(3) Uani 1 1 d .
O3 O 0.4871(10) 0.1512(7) 0.5080(5) 0.034(2) Uani 1 1 d .
O4 O 0.3223(10) 0.2215(8) 0.4894(5) 0.041(3) Uani 1 1 d .
O5 O 0.2569(9) 0.2331(7) 0.6705(5) 0.039(2) Uani 1 1 d .
O6 O 0.3602(10) 0.2691(9) 0.7802(6) 0.052(3) Uani 1 1 d .
O7 O 0.1014(9) 0.3043(7) 1.0054(5) 0.038(2) Uani 1 1 d .
O8 O -0.1000(12) 0.3279(10) 0.9888(6) 0.070(4) Uani 1 1 d .
C1 C 0.2911(14) 0.2509(11) 0.2023(8) 0.036(4) Uani 1 1 d .
C2 C 0.3881(15) 0.2284(10) 0.2584(7) 0.034(4) Uani 1 1 d .
C3 C 0.5031(14) 0.2101(11) 0.2337(8) 0.038(4) Uani 1 1 d .
H3 H 0.5235 0.2155 0.1835 0.046 Uiso 1 1 calc R
C4 C 0.5896(13) 0.1831(11) 0.2850(8) 0.037(4) Uani 1 1 d .
C5 C 0.5613(14) 0.1785(11) 0.3591(8) 0.040(4) Uani 1 1 d .
H5 H 0.6208 0.1628 0.3931 0.048 Uiso 1 1 calc R
C6 C 0.4444(13) 0.1972(10) 0.3836(8) 0.032(3) Uani 1 1 d .
C7 C 0.3564(13) 0.2234(10) 0.3333(8) 0.033(3) Uani 1 1 d .
H7 H 0.2782 0.2371 0.3494 0.040 Uiso 1 1 calc R
C8 C 0.4123(14) 0.1903(11) 0.4651(8) 0.036(4) Uani 1 1 d .
C9 C 0.2623(15) 0.2574(11) 0.7388(9) 0.041(4) Uani 1 1 d .
C10 C 0.1381(13) 0.2758(10) 0.7731(7) 0.029(3) Uani 1 1 d .
C11 C 0.0286(14) 0.2806(10) 0.7295(8) 0.037(4) Uani 1 1 d .
H11 H 0.0279 0.2669 0.6787 0.044 Uiso 1 1 calc R
C12 C -0.0781(12) 0.3057(10) 0.7617(8) 0.031(3) Uani 1 1 d .
C13 C -0.0829(12) 0.3190(11) 0.8365(8) 0.034(4) Uani 1 1 d .
H13 H -0.1555 0.3358 0.8580 0.041 Uiso 1 1 calc R
C14 C 0.0226(15) 0.3070(11) 0.8807(8) 0.038(4) Uani 1 1 d .
C15 C 0.1327(13) 0.2862(10) 0.8496(7) 0.032(3) Uani 1 1 d .
H15 H 0.2028 0.2791 0.8796 0.038 Uiso 1 1 calc R
C16 C 0.0095(17) 0.3166(11) 0.9656(7) 0.039(4) Uani 1 1 d .
C17 C -0.1145(16) 0.4158(13) 0.1466(8) 0.051(5) Uani 1 1 d .
H17 H -0.1430 0.4165 0.0975 0.061 Uiso 1 1 calc R
C18 C -0.1677(18) 0.4513(13) 0.2050(8) 0.057(5) Uani 1 1 d .
H18 H -0.2386 0.4819 0.2038 0.069 Uiso 1 1 calc R
C19 C -0.0031(15) 0.3937(11) 0.2416(8) 0.040(4) Uani 1 1 d .
H19 H 0.0617 0.3785 0.2722 0.048 Uiso 1 1 calc R
C20 C -0.1203(15) 0.4622(11) 0.3430(8) 0.041(4) Uani 1 1 d .
H20A H -0.2137 0.4449 0.3525 0.049 Uiso 1 1 calc R
H20B H -0.0905 0.5353 0.3484 0.049 Uiso 1 1 calc R
C21 C -0.0550(13) 0.4150(10) 0.3999(7) 0.030(3) Uiso 1 1 d .
C22 C 0.0786(14) 0.4605(11) 0.4199(8) 0.038(4) Uani 1 1 d .
H22 H 0.1210 0.5222 0.3995 0.045 Uiso 1 1 calc R
C23 C 0.1442(13) 0.4114(11) 0.4700(8) 0.033(3) Uani 1 1 d .
C24 C 0.0787(15) 0.3191(11) 0.5022(8) 0.039(4) Uani 1 1 d .
H24 H 0.1221 0.2870 0.5365 0.047 Uiso 1 1 calc R
C25 C -0.0483(14) 0.2773(10) 0.4828(8) 0.034(3) Uani 1 1 d .
C26 C -0.1142(15) 0.3227(11) 0.4309(8) 0.039(4) Uani 1 1 d .
H26 H -0.1994 0.2907 0.4167 0.047 Uiso 1 1 calc R
C27 C 0.2872(15) 0.4566(12) 0.4931(8) 0.050(4) Uani 1 1 d .
H27A H 0.2877 0.4940 0.5394 0.060 Uiso 1 1 calc R
H27B H 0.3294 0.4013 0.5027 0.060 Uiso 1 1 calc R
C28 C 0.4118(15) 0.4996(11) 0.3752(9) 0.046(4) Uani 1 1 d .
H28 H 0.3976 0.4356 0.3531 0.055 Uiso 1 1 calc R
C29 C 0.4844(15) 0.5861(12) 0.3481(9) 0.049(4) Uani 1 1 d .
H29 H 0.5263 0.5907 0.3025 0.059 Uiso 1 1 calc R
C30 C 0.4111(14) 0.6226(13) 0.4490(8) 0.041(4) Uani 1 1 d .
H30 H 0.3914 0.6593 0.4895 0.049 Uiso 1 1 calc R
C31 C -0.1159(16) 0.1778(11) 0.5174(8) 0.048(4) Uani 1 1 d .
H31A H -0.0614 0.1633 0.5579 0.057 Uiso 1 1 calc R
H31B H -0.1982 0.1851 0.5383 0.057 Uiso 1 1 calc R
C32 C -0.2554(15) 0.0237(10) 0.4580(8) 0.037(4) Uani 1 1 d .
H32 H -0.3315 0.0274 0.4828 0.044 Uiso 1 1 calc R
C33 C -0.1167(15) -0.0233(13) 0.3859(8) 0.048(4) Uani 1 1 d .
H33 H -0.0794 -0.0598 0.3517 0.057 Uiso 1 1 calc R
C34 C -0.0555(18) 0.0632(12) 0.4191(9) 0.058(5) Uani 1 1 d .
H34 H 0.0310 0.0979 0.4120 0.070 Uiso 1 1 calc R
C35 C 0.5938(16) 0.0716(12) 0.6525(8) 0.047(4) Uani 1 1 d .
H35 H 0.6153 0.0634 0.6032 0.057 Uiso 1 1 calc R
C36 C 0.6499(15) 0.0365(11) 0.7094(8) 0.041(4) Uani 1 1 d .
H36 H 0.7131 -0.0016 0.7073 0.050 Uiso 1 1 calc R
C37 C 0.5081(15) 0.1175(11) 0.7470(9) 0.044(4) Uani 1 1 d .
H37 H 0.4565 0.1470 0.7780 0.053 Uiso 1 1 calc R
C38 C 0.6241(15) 0.0459(12) 0.8503(8) 0.046(4) Uani 1 1 d .
H38A H 0.7164 0.0724 0.8617 0.055 Uiso 1 1 calc R
H38B H 0.6036 -0.0269 0.8580 0.055 Uiso 1 1 calc R
C39 C 0.5416(17) 0.0951(12) 0.9015(8) 0.047(4) Uani 1 1 d .
C40 C 0.5965(16) 0.1897(12) 0.9315(8) 0.046(4) Uani 1 1 d .
H40 H 0.6851 0.2181 0.9243 0.055 Uiso 1 1 calc R
C41 C 0.5230(14) 0.2435(12) 0.9719(8) 0.040(4) Uani 1 1 d .
C42 C 0.3931(16) 0.1946(13) 0.9823(8) 0.052(5) Uani 1 1 d .
H42 H 0.3402 0.2294 1.0080 0.062 Uiso 1 1 calc R
C43 C 0.3358(15) 0.0959(12) 0.9565(8) 0.042(4) Uani 1 1 d .
C44 C 0.4164(16) 0.0476(12) 0.9141(8) 0.049(4) Uani 1 1 d .
H44 H 0.3828 -0.0172 0.8947 0.059 Uiso 1 1 calc R
C45 C 0.5789(17) 0.3451(12) 1.0044(9) 0.056(5) Uani 1 1 d .
H45A H 0.5133 0.3661 1.0345 0.067 Uiso 1 1 calc R
H45B H 0.6528 0.3420 1.0366 0.067 Uiso 1 1 calc R
C46 C 0.5724(17) 0.4252(13) 0.8792(10) 0.057(5) Uani 1 1 d .
H46 H 0.5010 0.3789 0.8585 0.069 Uiso 1 1 calc R
C47 C 0.641(2) 0.5080(14) 0.8456(11) 0.077(6) Uani 1 1 d .
H47 H 0.6255 0.5293 0.7981 0.092 Uiso 1 1 calc R
C48 C 0.7236(17) 0.4995(11) 0.9533(9) 0.051(5) Uani 1 1 d .
H48 H 0.7768 0.5129 0.9956 0.061 Uiso 1 1 calc R
C49 C 0.1959(16) 0.0565(13) 0.9745(10) 0.068(6) Uani 1 1 d .
H49A H 0.1543 0.1134 0.9773 0.081 Uiso 1 1 calc R
H49B H 0.1909 0.0262 1.0233 0.081 Uiso 1 1 calc R
C50 C 0.0713(17) 0.0027(12) 0.8552(10) 0.054(5) Uani 1 1 d .
H50 H 0.0887 0.0652 0.8317 0.065 Uiso 1 1 calc R
C51 C -0.0060(15) -0.0834(13) 0.8312(9) 0.049(4) Uani 1 1 d .
H51 H -0.0564 -0.0894 0.7879 0.059 Uiso 1 1 calc R
C52 C 0.0786(14) -0.1190(12) 0.9296(9) 0.047(4) Uani 1 1 d .
H52 H 0.1053 -0.1543 0.9687 0.056 Uiso 1 1 calc R

loop_
_atom_site_aniso_label
_atom_site_aniso_U_11
_atom_site_aniso_U_22
_atom_site_aniso_U_33
_atom_site_aniso_U_23
_atom_site_aniso_U_13
_atom_site_aniso_U_12
Ni1 0.0330(11) 0.0348(11) 0.0244(10) -0.0051(8) 0.0020(8) 0.0069(9)
Ni2 0.0322(11) 0.0311(11) 0.0236(10) -0.0050(8) 0.0030(8) 0.0020(8)
Br1 0.0376(10) 0.0785(14) 0.0545(11) -0.0081(9) 0.0119(8) 0.0221(9)
Br2 0.0422(10) 0.0674(13) 0.0456(10) 0.0083(9) -0.0102(8) 0.0100(9)
N1 0.036(7) 0.027(7) 0.034(7) 0.003(5) 0.001(6) 0.008(6)
N2 0.035(7) 0.043(8) 0.031(7) 0.001(6) 0.009(6) 0.021(6)
N3 0.031(7) 0.035(8) 0.029(7) 0.001(6) 0.015(5) 0.007(6)
N4 0.030(7) 0.030(7) 0.038(7) -0.016(6) -0.006(6) 0.009(6)
N5 0.051(8) 0.032(8) 0.028(7) -0.007(6) 0.002(6) 0.008(7)
N6 0.030(7) 0.039(8) 0.030(7) -0.004(6) 0.001(5) 0.005(6)
N7 0.044(8) 0.042(8) 0.023(7) -0.002(6) -0.003(6) 0.021(6)
N8 0.034(7) 0.046(8) 0.036(7) -0.002(6) 0.005(6) 0.015(6)
N9 0.042(8) 0.021(7) 0.040(8) -0.003(6) 0.005(6) 0.000(6)
N10 0.031(7) 0.037(8) 0.039(8) -0.011(6) -0.017(6) 0.002(6)
N11 0.028(7) 0.063(10) 0.057(10) -0.007(8) 0.011(7) -0.010(7)
N12 0.033(7) 0.030(7) 0.034(7) -0.003(6) 0.006(6) 0.008(6)
O1 0.064(8) 0.080(9) 0.023(6) -0.003(5) -0.003(5) 0.028(7)
O2 0.036(6) 0.061(7) 0.028(5) -0.002(5) -0.005(5) 0.020(5)
O3 0.053(6) 0.034(6) 0.016(5) -0.006(4) 0.003(5) 0.010(5)
O4 0.041(6) 0.054(7) 0.028(6) -0.003(5) 0.008(5) 0.011(5)
O5 0.036(6) 0.057(7) 0.021(5) -0.013(5) 0.007(4) 0.009(5)
O6 0.038(6) 0.083(9) 0.037(6) -0.025(6) -0.005(5) 0.020(6)
O7 0.032(6) 0.061(7) 0.022(5) 0.001(5) 0.001(4) 0.012(5)
O8 0.075(9) 0.115(11) 0.028(6) -0.011(6) 0.008(6) 0.037(8)
C1 0.035(9) 0.042(10) 0.028(9) -0.008(7) 0.014(7) -0.001(7)
C2 0.058(10) 0.029(8) 0.021(8) -0.003(6) -0.007(7) 0.023(7)
C3 0.044(9) 0.049(10) 0.027(8) -0.002(7) 0.018(7) 0.020(8)
C4 0.021(8) 0.044(10) 0.044(10) 0.004(7) 0.004(7) 0.001(7)
C5 0.042(9) 0.050(10) 0.029(9) -0.004(7) -0.006(7) 0.013(8)
C6 0.027(8) 0.030(8) 0.040(9) -0.010(7) 0.001(7) 0.009(7)
C7 0.026(8) 0.026(8) 0.043(9) 0.000(7) 0.000(7) -0.002(6)
C8 0.030(9) 0.038(9) 0.030(9) -0.011(7) 0.006(7) -0.010(7)
C9 0.044(10) 0.028(9) 0.049(11) 0.002(8) 0.006(8) 0.006(8)
C10 0.030(8) 0.027(8) 0.029(8) 0.000(6) 0.005(6) 0.005(6)
C11 0.051(10) 0.031(9) 0.022(8) -0.003(6) -0.001(7) -0.005(7)
C12 0.020(7) 0.039(9) 0.034(9) -0.006(7) -0.011(6) 0.010(7)
C13 0.013(7) 0.050(10) 0.039(9) 0.003(7) 0.008(6) 0.006(7)
C14 0.049(10) 0.033(9) 0.030(8) 0.006(7) 0.004(7) 0.005(8)
C15 0.025(8) 0.037(9) 0.028(8) 0.000(7) 0.001(6) -0.005(7)
C16 0.063(11) 0.046(10) 0.013(7) -0.004(7) 0.015(8) 0.024(9)
C17 0.071(12) 0.079(13) 0.018(8) -0.002(8) -0.002(8) 0.047(10)
C18 0.073(13) 0.074(13) 0.032(10) -0.001(9) -0.009(9) 0.029(10)
C19 0.041(9) 0.053(10) 0.022(8) -0.006(7) -0.005(7) 0.004(8)
C20 0.041(9) 0.044(10) 0.036(9) 0.004(7) 0.011(7) 0.006(8)
C22 0.053(10) 0.025(8) 0.035(9) -0.009(7) 0.006(7) 0.009(7)
C23 0.030(8) 0.031(9) 0.035(8) -0.012(7) -0.001(7) 0.002(7)
C24 0.051(10) 0.028(9) 0.039(9) -0.002(7) -0.001(8) 0.009(8)
C25 0.032(9) 0.027(8) 0.036(9) -0.005(7) 0.007(7) -0.006(7)
C26 0.038(9) 0.042(10) 0.033(9) -0.016(7) 0.003(7) 0.003(8)
C27 0.043(10) 0.054(11) 0.040(10) 0.001(8) 0.001(8) -0.013(8)
C28 0.055(11) 0.027(9) 0.051(10) -0.024(8) 0.007(8) 0.000(8)
C29 0.044(10) 0.040(10) 0.056(11) -0.019(9) 0.009(8) -0.005(8)
C30 0.040(9) 0.062(12) 0.025(8) -0.001(8) 0.015(7) 0.018(8)
C31 0.053(11) 0.042(10) 0.034(9) -0.005(8) 0.006(8) -0.017(8)
C32 0.040(9) 0.020(8) 0.042(9) -0.005(7) 0.006(7) -0.008(7)
C33 0.041(10) 0.061(12) 0.040(9) 0.009(8) 0.012(8) 0.006(9)
C34 0.071(13) 0.041(11) 0.046(10) -0.024(8) 0.017(9) -0.024(9)
C35 0.063(11) 0.057(11) 0.024(9) 0.000(8) 0.010(8) 0.016(9)
C36 0.053(10) 0.042(10) 0.039(9) -0.007(7) -0.001(8) 0.031(8)
C37 0.040(9) 0.038(10) 0.057(11) 0.009(8) -0.003(8) 0.015(8)
C38 0.046(10) 0.061(11) 0.044(10) 0.005(8) 0.009(8) 0.038(9)
C39 0.065(12) 0.041(10) 0.029(9) 0.009(7) -0.010(8) 0.002(9)
C40 0.047(10) 0.045(11) 0.035(9) -0.009(8) -0.003(8) -0.009(8)
C41 0.037(9) 0.043(10) 0.029(8) -0.002(7) 0.000(7) -0.011(8)
C42 0.051(11) 0.078(14) 0.021(8) 0.011(8) 0.007(7) 0.004(10)
C43 0.040(9) 0.050(11) 0.027(8) -0.001(8) -0.001(7) -0.008(8)
C44 0.056(11) 0.034(9) 0.044(10) -0.006(8) 0.007(8) -0.017(8)
C45 0.058(11) 0.059(12) 0.049(11) -0.021(9) 0.009(9) 0.010(9)
C46 0.061(12) 0.047(11) 0.055(12) 0.002(9) -0.009(9) -0.008(9)
C47 0.099(16) 0.051(13) 0.065(13) -0.012(10) -0.023(12) -0.011(12)
C48 0.072(12) 0.030(9) 0.041(10) -0.001(8) -0.023(9) -0.006(9)
C49 0.050(11) 0.056(12) 0.073(13) -0.022(10) 0.024(10) -0.037(9)
C50 0.066(12) 0.029(10) 0.064(12) 0.002(9) 0.010(10) 0.002(9)
C51 0.044(10) 0.052(11) 0.054(11) 0.012(9) 0.009(8) 0.015(9)
C52 0.034(9) 0.043(11) 0.057(11) 0.015(9) 0.009(8) -0.008(8)

loop_
_atom_type_symbol
_atom_type_description
_atom_type_scat_dispersion_real
_atom_type_scat_dispersion_imag
_atom_type_scat_source
C C 0.0033 0.0016 'International Tables Vol C Tables 4.2.6.8 and 6.1.1.4'
H H 0.0000 0.0000 'International Tables Vol C Tables 4.2.6.8 and 6.1.1.4'
N N 0.0061 0.0033 'International Tables Vol C Tables 4.2.6.8 and 6.1.1.4'
O O 0.0106 0.0060 'International Tables Vol C Tables 4.2.6.8 and 6.1.1.4'
Ni Ni 0.3393 1.1124 'International Tables Vol C Tables 4.2.6.8 and 6.1.1.4'
Br Br -0.2901 2.4595 'International Tables Vol C Tables 4.2.6.8 and 6.1.1.4'

loop_
_geom_angle_atom_site_label_1
_geom_angle_atom_site_label_2
_geom_angle_atom_site_label_3
_geom_angle
_geom_angle_site_symmetry_1
_geom_angle_site_symmetry_3
O7 Ni1 N1 112.7(4) 1_554 .
O7 Ni1 N10 86.3(4) 1_554 2_666
N1 Ni1 N10 94.0(4) . 2_666
O7 Ni1 N12 89.0(4) 1_554 2_556
N1 Ni1 N12 95.8(4) . 2_556
N10 Ni1 N12 170.1(4) 2_666 2_556
O7 Ni1 O2 158.4(4) 1_554 .
N1 Ni1 O2 88.8(4) . .
N10 Ni1 O2 90.7(4) 2_666 .
N12 Ni1 O2 90.5(4) 2_556 .
O7 Ni1 O1 100.5(4) 1_554 .
N1 Ni1 O1 146.7(4) . .
N10 Ni1 O1 85.8(4) 2_666 .
N12 Ni1 O1 86.6(4) 2_556 .
O2 Ni1 O1 57.9(4) . .
O5 Ni2 N7 107.8(4) . .
O5 Ni2 N6 87.3(4) . 2_556
N7 Ni2 N6 94.0(5) . 2_556
O5 Ni2 N4 90.7(4) . 2_666
N7 Ni2 N4 97.8(4) . 2_666
N6 Ni2 N4 168.1(4) 2_556 2_666
O5 Ni2 O3 160.2(4) . .
N7 Ni2 O3 91.9(4) . .
N6 Ni2 O3 89.2(4) 2_556 .
N4 Ni2 O3 88.8(4) 2_666 .
O5 Ni2 O4 101.7(4) . .
N7 Ni2 O4 150.2(4) . .
N6 Ni2 O4 83.0(4) 2_556 .
N4 Ni2 O4 85.9(4) 2_666 .
O3 Ni2 O4 58.6(4) . .
C19 N1 C17 105.6(12) . .
C19 N1 Ni1 119.7(10) . .
C17 N1 Ni1 134.7(10) . .
C18 N2 C19 106.2(12) . .
C18 N2 C20 128.2(13) . .
C19 N2 C20 125.4(12) . .
C30 N3 C28 104.2(11) . .
C30 N3 C27 126.2(12) . .
C28 N3 C27 129.4(13) . .
C30 N4 C29 101.6(13) . .
C30 N4 Ni2 126.8(10) . 2_666
C29 N4 Ni2 131.0(10) . 2_666
C32 N5 C34 108.4(12) . .
C32 N5 C31 125.1(13) . .
C34 N5 C31 126.5(13) . .
C32 N6 C33 104.4(12) . .
C32 N6 Ni2 125.2(9) . 2_556
C33 N6 Ni2 129.7(10) . 2_556
C37 N7 C35 103.4(12) . .
C37 N7 Ni2 129.7(10) . .
C35 N7 Ni2 126.9(10) . .
C37 N8 C36 105.1(12) . .
C37 N8 C38 127.1(12) . .
C36 N8 C38 127.7(12) . .
C46 N9 C48 106.3(13) . .
C46 N9 C45 129.5(14) . .
C48 N9 C45 124.1(13) . .
C48 N10 C47 104.0(14) . .
C48 N10 Ni1 127.1(10) . 2_666
C47 N10 Ni1 128.8(12) . 2_666
C52 N11 C50 106.8(14) . .
C52 N11 C49 128.4(16) . .
C50 N11 C49 124.7(16) . .
C52 N12 C51 102.4(13) . .
C52 N12 Ni1 125.3(10) . 2_556
C51 N12 Ni1 131.3(11) . 2_556
C1 O1 Ni1 84.4(9) . .
C1 O2 Ni1 96.7(9) . .
C8 O3 Ni2 91.8(8) . .
C8 O4 Ni2 88.0(9) . .
C9 O5 Ni2 130.5(10) . .
C16 O7 Ni1 129.9(9) . 1_556
O1 C1 O2 120.9(14) . .
O1 C1 C2 120.6(13) . .
O2 C1 C2 118.5(12) . .
C3 C2 C7 121.8(13) . .
C3 C2 C1 118.8(12) . .
C7 C2 C1 119.4(13) . .
C2 C3 C4 118.9(13) . .
C2 C3 H3 120.5 . .
C4 C3 H3 120.5 . .
C5 C4 C3 120.4(13) . .
C5 C4 Br1 120.1(11) . .
C3 C4 Br1 119.5(11) . .
C4 C5 C6 120.2(14) . .
C4 C5 H5 119.9 . .
C6 C5 H5 119.9 . .
C5 C6 C7 120.3(13) . .
C5 C6 C8 120.1(13) . .
C7 C6 C8 119.6(13) . .
C6 C7 C2 118.4(13) . .
C6 C7 H7 120.8 . .
C2 C7 H7 120.8 . .
O4 C8 O3 121.5(13) . .
O4 C8 C6 121.3(14) . .
O3 C8 C6 117.2(13) . .
O6 C9 O5 126.1(14) . .
O6 C9 C10 116.8(14) . .
O5 C9 C10 117.1(14) . .
C15 C10 C11 119.4(13) . .
C15 C10 C9 119.0(13) . .
C11 C10 C9 121.6(13) . .
C12 C11 C10 119.9(12) . .
C12 C11 H11 120.1 . .
C10 C11 H11 120.1 . .
C13 C12 C11 120.9(12) . .
C13 C12 Br2 119.8(10) . .
C11 C12 Br2 119.2(10) . .
C12 C13 C14 119.1(13) . .
C12 C13 H13 120.5 . .
C14 C13 H13 120.5 . .
C15 C14 C13 121.2(13) . .
C15 C14 C16 121.6(13) . .
C13 C14 C16 117.3(13) . .
C14 C15 C10 119.2(13) . .
C14 C15 H15 120.4 . .
C10 C15 H15 120.4 . .
O7 C16 O8 125.4(12) . .
O7 C16 C14 117.8(13) . .
O8 C16 C14 116.5(14) . .
C18 C17 N1 109.0(13) . .
C18 C17 H17 125.5 . .
N1 C17 H17 125.5 . .
C17 C18 N2 107.6(15) . .
C17 C18 H18 126.2 . .
N2 C18 H18 126.2 . .
N1 C19 N2 111.6(13) . .
N1 C19 H19 124.2 . .
N2 C19 H19 124.2 . .
N2 C20 C21 116.6(12) . .
N2 C20 H20A 108.1 . .
C21 C20 H20A 108.1 . .
N2 C20 H20B 108.1 . .
C21 C20 H20B 108.1 . .
H20A C20 H20B 107.3 . .
C26 C21 C22 118.6(13) . .
C26 C21 C20 122.0(13) . .
C22 C21 C20 119.2(13) . .
C23 C22 C21 119.2(13) . .
C23 C22 H22 120.4 . .
C21 C22 H22 120.4 . .
C22 C23 C24 120.3(13) . .
C22 C23 C27 121.4(13) . .
C24 C23 C27 118.3(13) . .
C25 C24 C23 119.6(14) . .
C25 C24 H24 120.2 . .
C23 C24 H24 120.2 . .
C24 C25 C26 121.2(13) . .
C24 C25 C31 118.6(14) . .
C26 C25 C31 120.2(13) . .
C25 C26 C21 121.0(13) . .
C25 C26 H26 119.5 . .
C21 C26 H26 119.5 . .
N3 C27 C23 115.4(12) . .
N3 C27 H27A 108.4 . .
C23 C27 H27A 108.4 . .
N3 C27 H27B 108.4 . .
C23 C27 H27B 108.4 . .
H27A C27 H27B 107.5 . .
C29 C28 N3 107.4(13) . .
C29 C28 H28 126.3 . .
N3 C28 H28 126.3 . .
C28 C29 N4 112.4(15) . .
C28 C29 H29 123.8 . .
N4 C29 H29 123.8 . .
N4 C30 N3 114.4(13) . .
N4 C30 H30 122.8 . .
N3 C30 H30 122.8 . .
N5 C31 C25 113.9(12) . .
N5 C31 H31A 108.8 . .
C25 C31 H31A 108.8 . .
N5 C31 H31B 108.8 . .
C25 C31 H31B 108.8 . .
H31A C31 H31B 107.7 . .
N5 C32 N6 110.9(13) . .
N5 C32 H32 124.5 . .
N6 C32 H32 124.5 . .
C34 C33 N6 109.2(15) . .
C34 C33 H33 125.4 . .
N6 C33 H33 125.4 . .
C33 C34 N5 107.1(15) . .
C33 C34 H34 126.5 . .
N5 C34 H34 126.5 . .
C36 C35 N7 112.5(13) . .
C36 C35 H35 123.7 . .
N7 C35 H35 123.7 . .
C35 C36 N8 106.2(13) . .
C35 C36 H36 126.9 . .
N8 C36 H36 126.9 . .
N7 C37 N8 112.7(14) . .
N7 C37 H37 123.6 . .
N8 C37 H37 123.6 . .
N8 C38 C39 109.5(11) . .
N8 C38 H38A 109.8 . .
C39 C38 H38A 109.8 . .
N8 C38 H38B 109.8 . .
C39 C38 H38B 109.8 . .
H38A C38 H38B 108.2 . .
C44 C39 C40 121.7(17) . .
C44 C39 C38 119.5(15) . .
C40 C39 C38 118.7(15) . .
C39 C40 C41 121.7(15) . .
C39 C40 H40 119.2 . .
C41 C40 H40 119.2 . .
C40 C41 C42 115.6(14) . .
C40 C41 C45 122.9(14) . .
C42 C41 C45 121.4(15) . .
C41 C42 C43 124.3(16) . .
C41 C42 H42 117.9 . .
C43 C42 H42 117.9 . .
C42 C43 C44 116.4(14) . .
C42 C43 C49 116.0(15) . .
C44 C43 C49 127.6(14) . .
C39 C44 C43 120.1(15) . .
C39 C44 H44 119.9 . .
C43 C44 H44 119.9 . .
N9 C45 C41 110.9(12) . .
N9 C45 H45A 109.5 . .
C41 C45 H45A 109.5 . .
N9 C45 H45B 109.5 . .
C41 C45 H45B 109.5 . .
H45A C45 H45B 108.1 . .
N9 C46 C47 109.0(16) . .
N9 C46 H46 125.5 . .
C47 C46 H46 125.5 . .
C46 C47 N10 107.9(17) . .
C46 C47 H47 126.0 . .
N10 C47 H47 126.0 . .
N10 C48 N9 112.7(13) . .
N10 C48 H48 123.7 . .
N9 C48 H48 123.7 . .
C43 C49 N11 115.6(14) . .
C43 C49 H49A 108.4 . .
N11 C49 H49A 108.4 . .
C43 C49 H49B 108.4 . .
N11 C49 H49B 108.4 . .
H49A C49 H49B 107.4 . .
C51 C50 N11 105.2(15) . .
C51 C50 H50 127.4 . .
N11 C50 H50 127.4 . .
C50 C51 N12 112.4(16) . .
C50 C51 H51 123.8 . .
N12 C51 H51 123.8 . .
N12 C52 N11 112.9(15) . .
N12 C52 H52 123.6 . .
N11 C52 H52 123.6 . .

loop_
_geom_bond_atom_site_label_1
_geom_bond_atom_site_label_2
_geom_bond_distance
_geom_bond_site_symmetry_2
Ni1 O7 2.059(9) 1_554
Ni1 N1 2.063(11) .
Ni1 N10 2.069(12) 2_666
Ni1 N12 2.082(11) 2_556
Ni1 O2 2.103(9) .
Ni1 O1 2.370(11) .
Ni2 O5 2.017(9) .
Ni2 N7 2.045(11) .
Ni2 N6 2.093(11) 2_556
Ni2 N4 2.123(11) 2_666
Ni2 O3 2.159(9) .
Ni2 O4 2.292(9) .
Br1 C4 1.899(14) .
Br2 C12 1.892(12) .
N1 C19 1.290(16) .
N1 C17 1.372(17) .
N2 C18 1.341(18) .
N2 C19 1.348(17) .
N2 C20 1.463(17) .
N3 C30 1.340(18) .
N3 C28 1.348(17) .
N3 C27 1.421(17) .
N4 C30 1.340(17) .
N4 C29 1.341(17) .
N4 Ni2 2.123(11) 2_666
N5 C32 1.318(17) .
N5 C34 1.350(19) .
N5 C31 1.477(17) .
N6 C32 1.335(17) .
N6 C33 1.393(17) .
N6 Ni2 2.093(11) 2_556
N7 C37 1.320(18) .
N7 C35 1.339(18) .
N8 C37 1.343(17) .
N8 C36 1.369(17) .
N8 C38 1.480(18) .
N9 C46 1.316(19) .
N9 C48 1.333(17) .
N9 C45 1.464(19) .
N10 C48 1.306(18) .
N10 C47 1.39(2) .
N10 Ni1 2.069(12) 2_666
N11 C52 1.323(18) .
N11 C50 1.35(2) .
N11 C49 1.487(19) .
N12 C52 1.310(18) .
N12 C51 1.358(18) .
N12 Ni1 2.082(11) 2_556
O1 C1 1.251(15) .
O2 C1 1.251(16) .
O3 C8 1.294(17) .
O4 C8 1.204(16) .
O5 C9 1.268(17) .
O6 C9 1.239(17) .
O7 C16 1.237(17) .
O7 Ni1 2.059(9) 1_556
O8 C16 1.266(17) .
C1 C2 1.506(19) .
C2 C3 1.363(19) .
C2 C7 1.390(18) .
C3 C4 1.395(19) .
C3 H3 0.9300 .
C4 C5 1.367(19) .
C5 C6 1.382(19) .
C5 H5 0.9300 .
C6 C7 1.389(18) .
C6 C8 1.506(19) .
C7 H7 0.9300 .
C9 C10 1.516(19) .
C10 C15 1.386(18) .
C10 C11 1.397(18) .
C11 C12 1.375(19) .
C11 H11 0.9300 .
C12 C13 1.358(18) .
C13 C14 1.395(19) .
C13 H13 0.9300 .
C14 C15 1.372(19) .
C14 C16 1.543(18) .
C15 H15 0.9300 .
C17 C18 1.33(2) .
C17 H17 0.9300 .
C18 H18 0.9300 .
C19 H19 0.9300 .
C20 C21 1.457(19) .
C20 H20A 0.9700 .
C20 H20B 0.9700 .
C21 C26 1.385(18) .
C21 C22 1.433(19) .
C22 C23 1.391(19) .
C22 H22 0.9300 .
C23 C24 1.411(18) .
C23 C27 1.533(19) .
C24 C25 1.361(19) .
C24 H24 0.9300 .
C25 C26 1.383(19) .
C25 C31 1.511(18) .
C26 H26 0.9300 .
C27 H27A 0.9700 .
C27 H27B 0.9700 .
C28 C29 1.339(19) .
C28 H28 0.9300 .
C29 H29 0.9300 .
C30 H30 0.9300 .
C31 H31A 0.9700 .
C31 H31B 0.9700 .
C32 H32 0.9300 .
C33 C34 1.33(2) .
C33 H33 0.9300 .
C34 H34 0.9300 .
C35 C36 1.320(19) .
C35 H35 0.9300 .
C36 H36 0.9300 .
C37 H37 0.9300 .
C38 C39 1.52(2) .
C38 H38A 0.9700 .
C38 H38B 0.9700 .
C39 C44 1.34(2) .
C39 C40 1.38(2) .
C40 C41 1.38(2) .
C40 H40 0.9300 .
C41 C42 1.38(2) .
C41 C45 1.48(2) .
C42 C43 1.40(2) .
C42 H42 0.9300 .
C43 C44 1.41(2) .
C43 C49 1.48(2) .
C44 H44 0.9300 .
C45 H45A 0.9700 .
C45 H45B 0.9700 .
C46 C47 1.34(2) .
C46 H46 0.9300 .
C47 H47 0.9300 .
C48 H48 0.9300 .
C49 H49A 0.9700 .
C49 H49B 0.9700 .
C50 C51 1.32(2) .
C50 H50 0.9300 .
C51 H51 0.9300 .
C52 H52 0.9300 .
